data_7225834
loop_
_publ_author_name
'Mabkhot, Yahia N.'
'Kheder, Nabila Abdelshafy'
'Barakat, Assem'
'Choudhary, Muhammad I.'
'Yousuf, Sammer'
'Frey, Wolfgang'

_publ_section_title
;
 Synthesis, antimicrobial, anti-cancer and molecular docking of two novel
 hitherto unreported thiophenes
;
_journal_issue 68
_journal_name_full 'RSC Adv.'
_journal_page_first 63724
_journal_paper_doi 10.1039/C6RA09883E
_journal_volume 6
_journal_year 2016
_chemical_formula_moiety 'C25 H22 N2 O4 S2'
_chemical_formula_sum 'C25 H22 N2 O4 S2'
_chemical_formula_weight 478.57
_chemical_name_systematic
(E)-5-(5-acetyl-4-methyl-3-phenylthiazol-2(3H)-ylidene)-4-oxo-2-(phenylamino)-4,5-dihydrothiophene-3-carboxylate
_space_group_IT_number 14
_symmetry_cell_setting monoclinic
_symmetry_space_group_name_Hall '-P 2ybc'
_symmetry_space_group_name_H-M 'P 1 21/c 1'
_atom_sites_solution_hydrogens geom
_atom_sites_solution_primary direct
_atom_sites_solution_secondary difmap
_audit_creation_method SHELXL-97
_audit_update_record
;
2016-03-24 deposited with the CCDC.
2016-06-08 downloaded from the CCDC.
;
_cell_angle_alpha 90.00
_cell_angle_beta 100.202(4)
_cell_angle_gamma 90.00
_cell_formula_units_Z 4
_cell_length_a 7.1651(6)
_cell_length_b 16.4460(11)
_cell_length_c 19.7840(14)
_cell_measurement_reflns_used 4981
_cell_measurement_temperature 100(2)
_cell_measurement_theta_max 28.37
_cell_measurement_theta_min 1.62
_cell_volume 2294.4(3)
_computing_cell_refinement 'Bruker APEXII Software Suite, 2008'
_computing_data_collection 'Bruker APEXII Software Suite, 2008'
_computing_data_reduction 'Bruker APEXII Software Suite, 2008'
_computing_molecular_graphics 'SHELXTL-plus, XP (Sheldrick, 1991)'
_computing_structure_refinement 'SHELXL-97 (Sheldrick, 1997)'
_computing_structure_solution 'SHELXS-97 (Sheldrick, 1990)'
_diffrn_ambient_temperature 100(2)
_diffrn_measured_fraction_theta_full 0.996
_diffrn_measured_fraction_theta_max 0.996
_diffrn_measurement_device_type 'Bruker Kappa APEXII Duo'
_diffrn_measurement_method 'Omega + Phi Scans'
_diffrn_radiation_monochromator Triumph
_diffrn_radiation_source 'fine-focus sealed tube'
_diffrn_radiation_type MoK\a
_diffrn_radiation_wavelength 0.71073
_diffrn_reflns_av_R_equivalents 0.0508
_diffrn_reflns_av_sigmaI/netI 0.0330
_diffrn_reflns_limit_h_max 9
_diffrn_reflns_limit_h_min -9
_diffrn_reflns_limit_k_max 21
_diffrn_reflns_limit_k_min -21
_diffrn_reflns_limit_l_max 26
_diffrn_reflns_limit_l_min -26
_diffrn_reflns_number 42161
_diffrn_reflns_theta_full 28.37
_diffrn_reflns_theta_max 28.37
_diffrn_reflns_theta_min 1.62
_diffrn_standards_decay_% 0
_diffrn_standards_interval_count 0
_diffrn_standards_number 0
_exptl_absorpt_coefficient_mu 0.268
_exptl_absorpt_correction_T_max 0.7457
_exptl_absorpt_correction_T_min 0.7089
_exptl_absorpt_correction_type multi-scan
_exptl_absorpt_process_details 'Blessing, 1995'
_exptl_crystal_colour yellow
_exptl_crystal_density_diffrn 1.385
_exptl_crystal_density_method 'not measured'
_exptl_crystal_description block
_exptl_crystal_F_000 1000
_exptl_crystal_size_max 0.26
_exptl_crystal_size_mid 0.12
_exptl_crystal_size_min 0.10
_refine_diff_density_max 0.558
_refine_diff_density_min -0.495
_refine_diff_density_rms 0.109
_refine_ls_extinction_method none
_refine_ls_goodness_of_fit_ref 1.060
_refine_ls_hydrogen_treatment mixed
_refine_ls_matrix_type full
_refine_ls_number_parameters 333
_refine_ls_number_reflns 5724
_refine_ls_number_restraints 0
_refine_ls_restrained_S_all 1.060
_refine_ls_R_factor_all 0.0965
_refine_ls_R_factor_gt 0.0856
_refine_ls_shift/su_max 0.001
_refine_ls_shift/su_mean 0.000
_refine_ls_structure_factor_coef Fsqd
_refine_ls_weighting_details 'calc w=1/[\s^2^(Fo^2^)+(0.0434P)^2^+18.6861P] where P=(Fo^2^+2Fc^2^)/3'
_refine_ls_weighting_scheme calc
_refine_ls_wR_factor_gt 0.2145
_refine_ls_wR_factor_ref 0.2191
_reflns_number_gt 4981
_reflns_number_total 5724
_reflns_threshold_expression >2sigma(I)
_cod_data_source_file c6ra09883e2.cif
_cod_data_source_block bak11a
_cod_original_sg_symbol_H-M 'P 21/c'
_cod_database_code 7225834

loop_
_symmetry_equiv_pos_as_xyz
'x, y, z'
'-x, y+1/2, -z+1/2'
'-x, -y, -z'
'x, -y-1/2, z-1/2'

loop_
_atom_site_label
_atom_site_type_symbol
_atom_site_fract_x
_atom_site_fract_y
_atom_site_fract_z
_atom_site_U_iso_or_equiv
_atom_site_adp_type
_atom_site_occupancy
_atom_site_symmetry_multiplicity
_atom_site_calc_flag
_atom_site_refinement_flags
_atom_site_disorder_assembly
_atom_site_disorder_group
S1 S 0.25040(16) 1.08241(6) 0.48066(5) 0.0177(2) Uani 1 1 d . . .
C1 C 0.2869(6) 0.9955(3) 0.5311(2) 0.0153(8) Uani 1 1 d . . .
O1 O 0.4332(6) 1.2762(2) 0.58822(18) 0.0321(9) Uani 1 1 d . . .
N1 N 0.3654(5) 1.0157(2) 0.59723(17) 0.0164(7) Uani 1 1 d . . .
S2 S 0.26646(16) 0.82554(6) 0.54634(5) 0.0176(2) Uani 1 1 d . . .
N2 N 0.1572(6) 0.6937(2) 0.4657(2) 0.0249(8) Uani 1 1 d . C .
H2 H 0.105(8) 0.682(4) 0.423(3) 0.027(15) Uiso 1 1 d . . .
O2 O 0.1317(5) 0.9716(2) 0.39381(16) 0.0264(7) Uani 1 1 d . . .
C2 C 0.4010(6) 1.0985(3) 0.6082(2) 0.0174(8) Uani 1 1 d . . .
O3 O 0.0091(5) 0.7240(2) 0.33425(18) 0.0285(8) Uani 1 1 d . . .
C3 C 0.3475(6) 1.1437(3) 0.5510(2) 0.0180(8) Uani 1 1 d . . .
C4 C 0.3576(7) 1.2318(3) 0.5423(2) 0.0208(9) Uani 1 1 d . . .
O4 O -0.0052(5) 0.8542(2) 0.29992(16) 0.0250(7) Uani 1 1 d . . .
C5 C 0.2715(7) 1.2666(3) 0.4731(2) 0.0257(10) Uani 1 1 d . . .
H5A H 0.1385 1.2498 0.4612 0.039 Uiso 1 1 calc R . .
H5B H 0.3415 1.2465 0.4382 0.039 Uiso 1 1 calc R . .
H5C H 0.2787 1.3261 0.4750 0.039 Uiso 1 1 calc R . .
C6 C 0.4880(7) 1.1260(3) 0.6781(2) 0.0246(10) Uani 1 1 d . . .
H6A H 0.6236 1.1131 0.6866 0.037 Uiso 1 1 calc R . .
H6B H 0.4266 1.0983 0.7121 0.037 Uiso 1 1 calc R . .
H6C H 0.4711 1.1849 0.6817 0.037 Uiso 1 1 calc R . .
C7 C 0.3876(7) 0.9576(3) 0.6533(2) 0.0185(8) Uani 1 1 d . . .
C8 C 0.5667(7) 0.9293(3) 0.6809(2) 0.0254(10) Uani 1 1 d . . .
H8 H 0.6754 0.9460 0.6631 0.031 Uiso 1 1 calc R . .
C9 C 0.5810(9) 0.8752(3) 0.7359(3) 0.0346(13) Uani 1 1 d . . .
H9 H 0.7016 0.8539 0.7558 0.041 Uiso 1 1 calc R . .
C10 C 0.4211(10) 0.8520(3) 0.7622(3) 0.0380(14) Uani 1 1 d . . .
H10 H 0.4334 0.8156 0.8001 0.046 Uiso 1 1 calc R . .
C11 C 0.2462(9) 0.8814(3) 0.7336(3) 0.0339(12) Uani 1 1 d . . .
H11 H 0.1372 0.8648 0.7513 0.041 Uiso 1 1 calc R . .
C12 C 0.2277(7) 0.9358(3) 0.6784(2) 0.0252(10) Uani 1 1 d . . .
H12 H 0.1071 0.9573 0.6587 0.030 Uiso 1 1 calc R . .
C13 C 0.2382(6) 0.9193(3) 0.5051(2) 0.0169(8) Uani 1 1 d . . .
C14 C 0.1583(6) 0.9115(3) 0.4328(2) 0.0198(8) Uani 1 1 d . . .
C15 C 0.1191(6) 0.8269(3) 0.4150(2) 0.0184(8) Uani 1 1 d . . .
C16 C 0.1735(6) 0.7752(3) 0.4702(2) 0.0174(8) Uani 1 1 d . . .
C17 C 0.0373(6) 0.7956(3) 0.3477(2) 0.0204(9) Uani 1 1 d . . .
C18 C -0.0788(8) 0.8293(3) 0.2304(2) 0.0320(11) Uani 1 1 d . . .
H18A H -0.1979 0.7982 0.2287 0.038 Uiso 1 1 calc R . .
H18B H 0.0142 0.7943 0.2127 0.038 Uiso 1 1 calc R . .
C19 C -0.1150(9) 0.9047(3) 0.1882(3) 0.0350(12) Uani 1 1 d . . .
H19A H -0.2126 0.9373 0.2046 0.052 Uiso 1 1 calc R . .
H19B H -0.1585 0.8900 0.1400 0.052 Uiso 1 1 calc R . .
H19C H 0.0024 0.9364 0.1924 0.052 Uiso 1 1 calc R . .
C20 C 0.2202(12) 0.6320(3) 0.5134(3) 0.0507(19) Uani 1 1 d . . .
C21 C 0.2780(9) 0.6376(3) 0.5803(3) 0.0383(13) Uani 1 1 d . B .
H21 H 0.2772 0.6897 0.6010 0.046 Uiso 1 1 calc R . .
C22 C 0.3395(8) 0.5724(3) 0.6220(3) 0.0344(12) Uani 1 1 d . . .
H22 H 0.3307 0.5749 0.6693 0.041 Uiso 1 1 calc R A 1
C23 C 0.4095(17) 0.5074(6) 0.5981(7) 0.037(3) Uani 0.50 1 d P B 1
H23 H 0.4598 0.4644 0.6280 0.044 Uiso 0.50 1 calc PR B 1
C24 C 0.4086(15) 0.5027(6) 0.5277(7) 0.035(2) Uani 0.50 1 d P . 1
H24 H 0.4605 0.4564 0.5090 0.041 Uiso 0.50 1 calc PR . 1
C25 C 0.3325(14) 0.5651(6) 0.4851(6) 0.028(2) Uani 0.50 1 d P C 1
H25 H 0.3497 0.5665 0.4386 0.034 Uiso 0.50 1 calc PR C 1
C23A C 0.2724(16) 0.4922(7) 0.5982(6) 0.032(2) Uani 0.50 1 d P B 2
H23A H 0.3057 0.4454 0.6260 0.039 Uiso 0.50 1 calc PR B 2
C24A C 0.1578(15) 0.4857(6) 0.5336(6) 0.032(2) Uani 0.50 1 d P . 2
H24A H 0.1088 0.4342 0.5176 0.038 Uiso 0.50 1 calc PR . 2
C25A C 0.1148(14) 0.5541(6) 0.4925(5) 0.0260(19) Uani 0.50 1 d P . 2
H25A H 0.0209 0.5517 0.4521 0.031 Uiso 0.50 1 calc PR . 2

loop_
_atom_site_aniso_label
_atom_site_aniso_U_11
_atom_site_aniso_U_22
_atom_site_aniso_U_33
_atom_site_aniso_U_23
_atom_site_aniso_U_13
_atom_site_aniso_U_12
S1 0.0229(5) 0.0156(5) 0.0130(4) 0.0002(4) -0.0015(4) 0.0005(4)
C1 0.0158(19) 0.0194(19) 0.0112(17) 0.0000(14) 0.0035(14) 0.0043(15)
O1 0.053(2) 0.0147(15) 0.0250(17) -0.0027(13) -0.0019(16) -0.0053(15)
N1 0.0203(17) 0.0161(17) 0.0126(15) 0.0001(13) 0.0020(13) 0.0008(14)
S2 0.0218(5) 0.0147(5) 0.0159(5) 0.0000(4) 0.0019(4) -0.0010(4)
N2 0.037(2) 0.0145(18) 0.0212(19) -0.0022(15) 0.0001(17) -0.0005(16)
O2 0.038(2) 0.0210(16) 0.0169(15) 0.0022(12) -0.0041(14) -0.0002(14)
C2 0.020(2) 0.0166(19) 0.0160(19) -0.0049(15) 0.0038(15) -0.0021(16)
O3 0.037(2) 0.0209(16) 0.0261(17) -0.0063(13) 0.0016(15) -0.0008(14)
C3 0.019(2) 0.0171(19) 0.0174(19) -0.0035(15) 0.0009(16) 0.0005(16)
C4 0.024(2) 0.019(2) 0.021(2) 0.0027(16) 0.0071(17) 0.0010(17)
O4 0.0327(18) 0.0252(17) 0.0148(15) -0.0057(12) -0.0022(13) -0.0002(14)
C5 0.027(2) 0.024(2) 0.026(2) 0.0075(18) 0.0031(19) 0.0014(19)
C6 0.037(3) 0.020(2) 0.015(2) -0.0038(16) 0.0003(18) -0.0046(19)
C7 0.027(2) 0.0146(19) 0.0130(18) 0.0011(14) 0.0006(16) 0.0011(16)
C8 0.032(3) 0.023(2) 0.019(2) -0.0006(17) -0.0014(18) 0.0033(19)
C9 0.052(3) 0.021(2) 0.024(2) 0.0014(19) -0.011(2) 0.011(2)
C10 0.076(4) 0.019(2) 0.016(2) 0.0043(18) -0.001(2) 0.004(3)
C11 0.056(3) 0.025(2) 0.023(2) 0.0026(19) 0.011(2) -0.002(2)
C12 0.030(2) 0.025(2) 0.020(2) 0.0015(17) 0.0047(18) -0.0004(19)
C13 0.022(2) 0.0153(18) 0.0138(18) 0.0030(14) 0.0026(15) -0.0006(16)
C14 0.023(2) 0.020(2) 0.0156(19) -0.0063(16) 0.0000(16) 0.0017(17)
C15 0.021(2) 0.0178(19) 0.0159(18) -0.0040(15) 0.0011(15) 0.0025(16)
C16 0.0161(19) 0.0181(19) 0.0179(19) -0.0034(15) 0.0028(15) -0.0002(15)
C17 0.018(2) 0.022(2) 0.021(2) -0.0048(17) 0.0044(16) 0.0037(17)
C18 0.043(3) 0.034(3) 0.018(2) -0.009(2) 0.001(2) -0.001(2)
C19 0.051(3) 0.034(3) 0.019(2) -0.003(2) 0.004(2) 0.003(2)
C20 0.096(6) 0.018(2) 0.030(3) -0.001(2) -0.012(3) 0.007(3)
C21 0.057(4) 0.019(2) 0.034(3) -0.003(2) -0.005(3) -0.004(2)
C22 0.040(3) 0.033(3) 0.030(3) 0.009(2) 0.005(2) -0.002(2)
C23 0.037(6) 0.019(5) 0.052(7) 0.008(5) 0.000(5) 0.003(4)
C24 0.029(5) 0.015(4) 0.062(7) 0.004(4) 0.012(5) 0.005(4)
C25 0.021(4) 0.024(5) 0.042(6) -0.002(4) 0.013(4) -0.005(4)
C23A 0.032(6) 0.028(5) 0.040(6) 0.005(4) 0.013(5) 0.008(4)
C24A 0.027(5) 0.020(4) 0.052(6) -0.006(4) 0.014(5) -0.004(4)
C25A 0.025(5) 0.022(4) 0.031(5) -0.007(4) 0.005(4) -0.005(4)

loop_
_atom_type_symbol
_atom_type_description
_atom_type_scat_dispersion_real
_atom_type_scat_dispersion_imag
_atom_type_scat_source
C C 0.0033 0.0016 'International Tables Vol C Tables 4.2.6.8 and 6.1.1.4'
H H 0.0000 0.0000 'International Tables Vol C Tables 4.2.6.8 and 6.1.1.4'
N N 0.0061 0.0033 'International Tables Vol C Tables 4.2.6.8 and 6.1.1.4'
O O 0.0106 0.0060 'International Tables Vol C Tables 4.2.6.8 and 6.1.1.4'
S S 0.1246 0.1234 'International Tables Vol C Tables 4.2.6.8 and 6.1.1.4'

loop_
_geom_angle_atom_site_label_1
_geom_angle_atom_site_label_2
_geom_angle_atom_site_label_3
_geom_angle
_geom_angle_site_symmetry_1
_geom_angle_site_symmetry_3
C1 S1 C3 91.1(2) . .
N1 C1 C13 127.8(4) . .
N1 C1 S1 110.0(3) . .
C13 C1 S1 122.1(3) . .
C1 N1 C2 114.7(3) . .
C1 N1 C7 122.7(4) . .
C2 N1 C7 122.2(3) . .
C13 S2 C16 91.2(2) . .
C16 N2 C20 131.3(4) . .
C16 N2 H2 107(4) . .
C20 N2 H2 121(4) . .
C3 C2 N1 113.0(4) . .
C3 C2 C6 128.5(4) . .
N1 C2 C6 118.5(4) . .
C2 C3 C4 129.1(4) . .
C2 C3 S1 111.1(3) . .
C4 C3 S1 119.8(3) . .
O1 C4 C3 122.2(4) . .
O1 C4 C5 120.4(4) . .
C3 C4 C5 117.4(4) . .
C17 O4 C18 117.8(4) . .
C4 C5 H5A 109.5 . .
C4 C5 H5B 109.5 . .
H5A C5 H5B 109.5 . .
C4 C5 H5C 109.5 . .
H5A C5 H5C 109.5 . .
H5B C5 H5C 109.5 . .
C2 C6 H6A 109.5 . .
C2 C6 H6B 109.5 . .
H6A C6 H6B 109.5 . .
C2 C6 H6C 109.5 . .
H6A C6 H6C 109.5 . .
H6B C6 H6C 109.5 . .
C12 C7 C8 123.0(4) . .
C12 C7 N1 117.5(4) . .
C8 C7 N1 119.5(4) . .
C7 C8 C9 117.2(5) . .
C7 C8 H8 121.4 . .
C9 C8 H8 121.4 . .
C10 C9 C8 120.9(5) . .
C10 C9 H9 119.5 . .
C8 C9 H9 119.5 . .
C11 C10 C9 120.1(5) . .
C11 C10 H10 119.9 . .
C9 C10 H10 119.9 . .
C10 C11 C12 120.1(6) . .
C10 C11 H11 119.9 . .
C12 C11 H11 119.9 . .
C7 C12 C11 118.6(5) . .
C7 C12 H12 120.7 . .
C11 C12 H12 120.7 . .
C1 C13 C14 118.7(4) . .
C1 C13 S2 129.1(3) . .
C14 C13 S2 112.2(3) . .
O2 C14 C13 122.1(4) . .
O2 C14 C15 127.4(4) . .
C13 C14 C15 110.5(4) . .
C16 C15 C17 121.2(4) . .
C16 C15 C14 112.5(4) . .
C17 C15 C14 126.3(4) . .
N2 C16 C15 123.3(4) . .
N2 C16 S2 123.0(3) . .
C15 C16 S2 113.6(3) . .
O3 C17 O4 122.0(4) . .
O3 C17 C15 124.7(4) . .
O4 C17 C15 113.3(4) . .
O4 C18 C19 107.2(4) . .
O4 C18 H18A 110.3 . .
C19 C18 H18A 110.3 . .
O4 C18 H18B 110.3 . .
C19 C18 H18B 110.3 . .
H18A C18 H18B 108.5 . .
C18 C19 H19A 109.5 . .
C18 C19 H19B 109.5 . .
H19A C19 H19B 109.5 . .
C18 C19 H19C 109.5 . .
H19A C19 H19C 109.5 . .
H19B C19 H19C 109.5 . .
C21 C20 N2 129.1(5) . .
C21 C20 C25A 112.8(6) . .
N2 C20 C25A 110.1(6) . .
C21 C20 C25 109.0(7) . .
N2 C20 C25 113.7(6) . .
C25A C20 C25 63.8(6) . .
C20 C21 C22 123.9(5) . .
C20 C21 H21 118.1 . .
C22 C21 H21 118.1 . .
C23 C22 C21 121.7(7) . .
C23 C22 C23A 42.7(7) . .
C21 C22 C23A 117.5(6) . .
C23 C22 H22 119.2 . .
C21 C22 H22 119.2 . .
C23A C22 H22 106.3 . .
C22 C23 C24 118.1(9) . .
C22 C23 H23 120.9 . .
C24 C23 H23 120.9 . .
C25 C24 C23 120.1(10) . .
C25 C24 C24 85.4(9) . 3_666
C23 C24 C24 135.6(12) . 3_666
C25 C24 H24 120.0 . .
C23 C24 H24 120.0 . .
C24 C24 H24 50.6 3_666 .
C24 C25 C20 119.3(9) . .
C24 C25 H25 120.3 . .
C20 C25 H25 120.3 . .
C24A C23A C22 118.2(9) . .
C24A C23A H23A 120.9 . .
C22 C23A H23A 120.9 . .
C25A C24A C23A 120.5(9) . .
C25A C24A C25A 90.5(7) . 3_566
C23A C24A C25A 129.7(9) . 3_566
C25A C24A H24A 119.7 . .
C23A C24A H24A 119.7 . .
C25A C24A H24A 49.3 3_566 .
C24A C25A C20 118.6(8) . .
C24A C25A C24A 89.5(8) . 3_566
C20 C25A C24A 138.9(7) . 3_566
C24A C25A H25A 120.7 . .
C20 C25A H25A 120.7 . .
C24A C25A H25A 43.1 3_566 .

loop_
_geom_bond_atom_site_label_1
_geom_bond_atom_site_label_2
_geom_bond_distance
_geom_bond_site_symmetry_2
S1 C1 1.737(4) .
S1 C3 1.759(4) .
C1 N1 1.370(5) .
C1 C13 1.375(6) .
O1 C4 1.215(6) .
N1 C2 1.394(5) .
N1 C7 1.451(5) .
S2 C13 1.740(4) .
S2 C16 1.744(4) .
N2 C16 1.347(6) .
N2 C20 1.404(7) .
N2 H2 0.88(6) .
O2 C14 1.248(5) .
C2 C3 1.352(6) .
C2 C6 1.484(6) .
O3 C17 1.216(6) .
C3 C4 1.462(6) .
C4 C5 1.512(6) .
O4 C17 1.347(6) .
O4 C18 1.442(5) .
C5 H5A 0.9800 .
C5 H5B 0.9800 .
C5 H5C 0.9800 .
C6 H6A 0.9800 .
C6 H6B 0.9800 .
C6 H6C 0.9800 .
C7 C12 1.375(7) .
C7 C8 1.383(7) .
C8 C9 1.396(7) .
C8 H8 0.9500 .
C9 C10 1.393(9) .
C9 H9 0.9500 .
C10 C11 1.369(9) .
C10 H10 0.9500 .
C11 C12 1.401(7) .
C11 H11 0.9500 .
C12 H12 0.9500 .
C13 C14 1.448(6) .
C14 C15 1.451(6) .
C15 C16 1.384(6) .
C15 C17 1.451(6) .
C18 C19 1.492(8) .
C18 H18A 0.9900 .
C18 H18B 0.9900 .
C19 H19A 0.9800 .
C19 H19B 0.9800 .
C19 H19C 0.9800 .
C20 C21 1.319(8) .
C20 C25A 1.508(11) .
C20 C25 1.527(12) .
C21 C22 1.376(7) .
C21 H21 0.9500 .
C22 C23 1.305(13) .
C22 C23A 1.453(13) .
C22 H22 0.9500 .
C23 C24 1.396(18) .
C23 H23 0.9500 .
C24 C25 1.377(15) .
C24 C24 1.85(2) 3_666
C24 H24 0.9500 .
C25 H25 0.9500 .
C23A C24A 1.396(16) .
C23A H23A 0.9500 .
C24A C25A 1.390(15) .
C24A C25A 2.037(14) 3_566
C24A H24A 0.9500 .
C25A C24A 2.037(14) 3_566
C25A H25A 0.9500 .

loop_
_geom_hbond_atom_site_label_D
_geom_hbond_atom_site_label_H
_geom_hbond_atom_site_label_A
_geom_hbond_distance_DH
_geom_hbond_distance_HA
_geom_hbond_distance_DA
_geom_hbond_angle_DHA
_geom_hbond_site_symmetry_A
N2 H2 O3 0.88(6) 1.90(6) 2.676(5) 146(5) 1_555

loop_
_geom_torsion_atom_site_label_1
_geom_torsion_atom_site_label_2
_geom_torsion_atom_site_label_3
_geom_torsion_atom_site_label_4
_geom_torsion
_geom_torsion_site_symmetry_1
_geom_torsion_site_symmetry_4
C3 S1 C1 N1 1.0(3) . .
C3 S1 C1 C13 -179.7(4) . .
C13 C1 N1 C2 179.4(4) . .
S1 C1 N1 C2 -1.4(5) . .
C13 C1 N1 C7 -8.1(7) . .
S1 C1 N1 C7 171.1(3) . .
C1 N1 C2 C3 1.1(6) . .
C7 N1 C2 C3 -171.5(4) . .
C1 N1 C2 C6 -179.3(4) . .
C7 N1 C2 C6 8.1(6) . .
N1 C2 C3 C4 178.5(4) . .
C6 C2 C3 C4 -1.1(8) . .
N1 C2 C3 S1 -0.2(5) . .
C6 C2 C3 S1 -179.8(4) . .
C1 S1 C3 C2 -0.5(4) . .
C1 S1 C3 C4 -179.3(4) . .
C2 C3 C4 O1 5.7(8) . .
S1 C3 C4 O1 -175.7(4) . .
C2 C3 C4 C5 -175.0(5) . .
S1 C3 C4 C5 3.6(6) . .
C1 N1 C7 C12 -74.8(5) . .
C2 N1 C7 C12 97.1(5) . .
C1 N1 C7 C8 107.9(5) . .
C2 N1 C7 C8 -80.2(5) . .
C12 C7 C8 C9 1.1(7) . .
N1 C7 C8 C9 178.3(4) . .
C7 C8 C9 C10 -0.9(7) . .
C8 C9 C10 C11 0.8(8) . .
C9 C10 C11 C12 -0.8(8) . .
C8 C7 C12 C11 -1.2(7) . .
N1 C7 C12 C11 -178.4(4) . .
C10 C11 C12 C7 1.0(7) . .
N1 C1 C13 C14 -179.4(4) . .
S1 C1 C13 C14 1.5(6) . .
N1 C1 C13 S2 -2.0(7) . .
S1 C1 C13 S2 178.8(3) . .
C16 S2 C13 C1 -177.7(4) . .
C16 S2 C13 C14 -0.3(3) . .
C1 C13 C14 O2 -0.3(7) . .
S2 C13 C14 O2 -178.1(4) . .
C1 C13 C14 C15 179.2(4) . .
S2 C13 C14 C15 1.4(5) . .
O2 C14 C15 C16 177.3(5) . .
C13 C14 C15 C16 -2.2(6) . .
O2 C14 C15 C17 -1.1(8) . .
C13 C14 C15 C17 179.4(4) . .
C20 N2 C16 C15 173.1(6) . .
C20 N2 C16 S2 -6.7(9) . .
C17 C15 C16 N2 0.8(7) . .
C14 C15 C16 N2 -177.7(4) . .
C17 C15 C16 S2 -179.5(3) . .
C14 C15 C16 S2 2.0(5) . .
C13 S2 C16 N2 178.7(4) . .
C13 S2 C16 C15 -1.0(4) . .
C18 O4 C17 O3 -2.6(7) . .
C18 O4 C17 C15 177.0(4) . .
C16 C15 C17 O3 0.5(7) . .
C14 C15 C17 O3 178.7(5) . .
C16 C15 C17 O4 -179.2(4) . .
C14 C15 C17 O4 -1.0(7) . .
C17 O4 C18 C19 179.6(4) . .
C16 N2 C20 C21 15.8(13) . .
C16 N2 C20 C25A 161.9(6) . .
C16 N2 C20 C25 -128.8(7) . .
N2 C20 C21 C22 -179.0(7) . .
C25A C20 C21 C22 35.6(11) . .
C25 C20 C21 C22 -33.1(10) . .
C20 C21 C22 C23 25.1(12) . .
C20 C21 C22 C23A -24.2(11) . .
C21 C22 C23 C24 -4.5(15) . .
C23A C22 C23 C24 93.0(14) . .
C22 C23 C24 C25 -1.0(17) . .
C22 C23 C24 C24 116.3(15) . 3_666
C23 C24 C25 C20 -10.3(15) . .
C24 C24 C25 C20 -151.7(9) 3_666 .
C21 C20 C25 C24 25.8(12) . .
N2 C20 C25 C24 177.5(8) . .
C25A C20 C25 C24 -80.9(10) . .
C23 C22 C23A C24A -105.1(14) . .
C21 C22 C23A C24A 3.0(12) . .
C22 C23A C24A C25A 2.1(15) . .
C22 C23A C24A C25A -118.0(10) . 3_566
C23A C24A C25A C20 10.4(15) . .
C25A C24A C25A C20 148.6(10) 3_566 .
C23A C24A C25A C24A -138.2(11) . 3_566
C25A C24A C25A C24A 0.0 3_566 3_566
C21 C20 C25A C24A -28.0(12) . .
N2 C20 C25A C24A -180.0(8) . .
C25 C20 C25A C24A 72.8(10) . .
C21 C20 C25A C24A 99.6(12) . 3_566
N2 C20 C25A C24A -52.4(13) . 3_566
C25 C20 C25A C24A -159.6(13) . 3_566
